data_4504523
loop_
_publ_author_name
'Cozzolino, Anthony F.'
'Britten, James F.'
'Vargas-Baca, Ignacio'

_publ_section_title
;
 The Effect of Steric Hindrance on the Association of Telluradiazoles
 through Te&#x2212;N Secondary Bonding Interactions
;
_journal_issue 1
_journal_name_full 'Crystal Growth &amp; Design'
_journal_page_first 181
_journal_paper_doi 10.1021/cg050260y
_journal_volume 6
_journal_year 2006
_chemical_formula_moiety ' C6 H2 Br2 N2 Te1, C2 H6 O1 S1'
_chemical_formula_sum 'C8 H8 Br2 N2 O S Te'
_chemical_formula_weight 467.64
_chemical_name_systematic
;
 ?
;
_chemical_temperature_decomposition_gt 373
_space_group_IT_number 2
_symmetry_cell_setting triclinic
_symmetry_Int_Tables_number 2
_symmetry_space_group_name_Hall '-P 1'
_symmetry_space_group_name_H-M 'P -1'
_atom_sites_solution_hydrogens geom
_atom_sites_solution_primary direct
_atom_sites_solution_secondary difmap
_audit_creation_method SHELXL-97
_cell_angle_alpha 100.118(7)
_cell_angle_beta 104.354(7)
_cell_angle_gamma 109.822(7)
_cell_formula_units_Z 2
_cell_length_a 6.9047(16)
_cell_length_b 8.4309(19)
_cell_length_c 11.932(3)
_cell_measurement_reflns_used 5338
_cell_measurement_temperature 173(2)
_cell_measurement_theta_max 36.28
_cell_measurement_theta_min 1.84
_cell_volume 606.8(3)
_computing_cell_refinement 'Bruker SAINT'
_computing_data_collection 'Bruker SMART'
_computing_data_reduction 'Bruker SAINT and SADABS (Sheldrick, 1996)'
_computing_molecular_graphics 'WINGX (Farrugia, 1999)'
_computing_publication_material 'WINGX (Farrugia, 1999)'
_computing_structure_refinement 'SHELXL-97 (Sheldrick, 1997)'
_computing_structure_solution 'SHELXL-97 (Sheldrick, 1997)'
_diffrn_ambient_temperature 173(2)
_diffrn_measured_fraction_theta_full 0.852
_diffrn_measured_fraction_theta_max 0.852
_diffrn_measurement_device_type 'Bruker SMART 1K CCD'
_diffrn_measurement_method '\w scans'
_diffrn_radiation_monochromator graphite
_diffrn_radiation_probe x-ray
_diffrn_radiation_type MoK\a
_diffrn_radiation_wavelength 0.71073
_diffrn_reflns_av_R_equivalents 0.0485
_diffrn_reflns_av_sigmaI/netI 0.1033
_diffrn_reflns_limit_h_max 11
_diffrn_reflns_limit_h_min -9
_diffrn_reflns_limit_k_max 10
_diffrn_reflns_limit_k_min -13
_diffrn_reflns_limit_l_max 17
_diffrn_reflns_limit_l_min -19
_diffrn_reflns_number 11043
_diffrn_reflns_theta_full 36.28
_diffrn_reflns_theta_max 36.28
_diffrn_reflns_theta_min 1.84
_diffrn_source 'rotating anode'
_diffrn_source_type 'Bruker Mo rotating-anode generator '
_exptl_absorpt_coefficient_mu 9.183
_exptl_absorpt_correction_T_max 1
_exptl_absorpt_correction_T_min 0.632439
_exptl_absorpt_correction_type multi-scan
_exptl_absorpt_process_details '(Blessing, 1995) & SADABS (Sheldrick, 1996)'
_exptl_crystal_colour orange
_exptl_crystal_density_diffrn 2.559
_exptl_crystal_density_method 'not measured'
_exptl_crystal_description plate
_exptl_crystal_F_000 432
_exptl_crystal_size_max 0.40
_exptl_crystal_size_mid 0.20
_exptl_crystal_size_min 0.01
_refine_diff_density_max 2.157
_refine_diff_density_min -2.560
_refine_diff_density_rms 0.275
_refine_ls_extinction_coef 0.0027(8)
_refine_ls_extinction_expression Fc^*^=kFc[1+0.001xFc^2^\l^3^/sin(2\q)]^-1/4^
_refine_ls_extinction_method SHELXL
_refine_ls_goodness_of_fit_ref 0.957
_refine_ls_hydrogen_treatment mixed
_refine_ls_matrix_type full
_refine_ls_number_parameters 137
_refine_ls_number_reflns 4994
_refine_ls_number_restraints 0
_refine_ls_restrained_S_all 0.957
_refine_ls_R_factor_all 0.1134
_refine_ls_R_factor_gt 0.0506
_refine_ls_shift/su_max 0.000
_refine_ls_shift/su_mean 0.000
_refine_ls_structure_factor_coef Fsqd
_refine_ls_weighting_details 'calc w=1/[\s^2^(Fo^2^)+(0.0589P)^2^+0.0000P] where P=(Fo^2^+2Fc^2^)/3'
_refine_ls_weighting_scheme calc
_refine_ls_wR_factor_gt 0.1028
_refine_ls_wR_factor_ref 0.1242
_reflns_number_gt 2946
_reflns_number_total 4994
_reflns_threshold_expression I>2sigma(I)
_cod_data_source_file cg050260ysi20050610_013505.cif
_cod_data_source_block 4.DMSO
_cod_depositor_comments
;
The following automatic conversions were performed:

'_symmetry_cell_setting' value 'Triclinic' changed to 'triclinic'
according to /home/saulius/struct/CIF-dictionaries/cif_core.dic
dictionary named 'cif_core.dic' version 2.4.1 from 2010-06-29.

Automatic conversion script
Id: cif_fix_values 1715 2011-07-08 13:25:40Z adriana 
;
_cod_original_cell_volume 606.8(2)
_cod_original_sg_symbol_H-M 'P 1 -1 1'
_cod_database_code 4504523

loop_
_symmetry_equiv_pos_as_xyz
'x, y, z'
'-x, -y, -z'

loop_
_atom_site_label
_atom_site_type_symbol
_atom_site_fract_x
_atom_site_fract_y
_atom_site_fract_z
_atom_site_U_iso_or_equiv
_atom_site_adp_type
_atom_site_occupancy
_atom_site_symmetry_multiplicity
_atom_site_calc_flag
_atom_site_refinement_flags
C1 C 0.2998(8) 0.6437(7) -0.0610(5) 0.0188(10) Uani 1 1 d .
C2 C 0.1976(8) 0.5254(7) -0.1818(5) 0.0197(10) Uani 1 1 d .
C3 C 0.1010(9) 0.3487(7) -0.2008(6) 0.0252(12) Uani 1 1 d .
C4 C 0.1007(8) 0.2710(7) -0.1030(6) 0.0227(11) Uani 1 1 d .
C5 C 0.1961(8) 0.3765(7) 0.0129(5) 0.0203(10) Uani 1 1 d .
C6 C 0.3027(8) 0.5660(7) 0.0405(5) 0.0212(11) Uani 1 1 d .
C7 C 0.3869(10) 0.6873(8) 0.4292(6) 0.0337(14) Uani 1 1 d .
C8 C 0.7834(11) 0.8746(9) 0.5958(6) 0.0366(15) Uani 1 1 d .
H3A H 0.0317 0.2742 -0.2813 0.030 Uiso 1 1 calc R
H4A H 0.0344 0.1469 -0.1190 0.027 Uiso 1 1 calc R
H7A H 0.2912 0.6349 0.3449 0.050 Uiso 1 1 calc R
H7B H 0.3399 0.7712 0.4704 0.050 Uiso 1 1 calc R
H7C H 0.3790 0.5945 0.4694 0.050 Uiso 1 1 calc R
H8A H 0.9408 0.9418 0.6176 0.055 Uiso 1 1 calc R
H8B H 0.7577 0.7733 0.6284 0.055 Uiso 1 1 calc R
H8C H 0.7183 0.9499 0.6294 0.055 Uiso 1 1 calc R
Br1 Br 0.19173(9) 0.61979(7) -0.31461(5) 0.02671(15) Uani 1 1 d .
Br2 Br 0.19505(9) 0.27349(7) 0.14142(6) 0.02666(15) Uani 1 1 d .
N1 N 0.3942(7) 0.8168(6) -0.0343(4) 0.0190(8) Uani 1 1 d .
N2 N 0.3983(7) 0.6713(6) 0.1508(4) 0.0210(9) Uani 1 1 d .
O1 O 0.6697(7) 0.9625(5) 0.3962(4) 0.0343(10) Uani 1 1 d .
S1 S 0.6619(2) 0.79916(19) 0.43467(14) 0.0259(3) Uani 1 1 d .
Te1 Te 0.51780(5) 0.92062(4) 0.14495(3) 0.02004(11) Uani 1 1 d .

loop_
_atom_site_aniso_label
_atom_site_aniso_U_11
_atom_site_aniso_U_22
_atom_site_aniso_U_33
_atom_site_aniso_U_23
_atom_site_aniso_U_13
_atom_site_aniso_U_12
C1 0.017(2) 0.021(2) 0.025(3) 0.013(2) 0.011(2) 0.010(2)
C2 0.023(2) 0.020(2) 0.022(3) 0.011(2) 0.010(2) 0.010(2)
C3 0.025(3) 0.018(2) 0.030(3) 0.004(2) 0.009(2) 0.006(2)
C4 0.023(3) 0.014(2) 0.034(3) 0.009(2) 0.013(2) 0.008(2)
C5 0.020(2) 0.020(2) 0.026(3) 0.011(2) 0.009(2) 0.010(2)
C6 0.020(2) 0.020(2) 0.027(3) 0.006(2) 0.010(2) 0.009(2)
C7 0.034(3) 0.030(3) 0.037(4) 0.013(3) 0.014(3) 0.009(3)
C8 0.039(4) 0.036(4) 0.027(4) 0.011(3) 0.006(3) 0.009(3)
Br1 0.0328(3) 0.0248(3) 0.0208(3) 0.0093(2) 0.0090(2) 0.0081(2)
Br2 0.0313(3) 0.0234(3) 0.0314(3) 0.0161(2) 0.0143(3) 0.0114(2)
N1 0.021(2) 0.021(2) 0.017(2) 0.0092(17) 0.0063(17) 0.0097(17)
N2 0.024(2) 0.017(2) 0.025(3) 0.0086(18) 0.0115(19) 0.0077(17)
O1 0.048(3) 0.023(2) 0.033(3) 0.0144(18) 0.014(2) 0.0115(19)
S1 0.0314(7) 0.0251(7) 0.0252(8) 0.0112(6) 0.0123(6) 0.0120(6)
Te1 0.02432(19) 0.01688(17) 0.02046(19) 0.00762(13) 0.00869(14) 0.00805(13)

loop_
_atom_type_symbol
_atom_type_description
_atom_type_scat_dispersion_real
_atom_type_scat_dispersion_imag
_atom_type_scat_source
C C 0.0033 0.0016 'International Tables Vol C Tables 4.2.6.8 and 6.1.1.4'
H H 0.0000 0.0000 'International Tables Vol C Tables 4.2.6.8 and 6.1.1.4'
N N 0.0061 0.0033 'International Tables Vol C Tables 4.2.6.8 and 6.1.1.4'
O O 0.0106 0.0060 'International Tables Vol C Tables 4.2.6.8 and 6.1.1.4'
S S 0.1246 0.1234 'International Tables Vol C Tables 4.2.6.8 and 6.1.1.4'
Br Br -0.2901 2.4595 'International Tables Vol C Tables 4.2.6.8 and 6.1.1.4'
Te Te -0.5308 1.6751 'International Tables Vol C Tables 4.2.6.8 and 6.1.1.4'

loop_
_geom_angle_atom_site_label_1
_geom_angle_atom_site_label_2
_geom_angle_atom_site_label_3
_geom_angle
C1 C2 Br1 119.1(4)
C1 N1 Te1 109.7(3)
C2 C1 C6 117.8(4)
C2 C3 C4 122.1(5)
C2 C3 H3A 118.9
C3 C2 Br1 120.1(4)
C3 C2 C1 120.8(5)
C3 C4 H4A 120.2
C4 C3 H3A 118.9
C4 C5 Br2 119.4(4)
C4 C5 C6 121.6(5)
C5 C4 C3 119.5(5)
C5 C4 H4A 120.2
C5 C6 C1 118.1(5)
C6 C5 Br2 119.0(4)
C6 N2 Te1 109.3(4)
C7 S1 C8 97.1(3)
H7A C7 H7B 109.5
H7A C7 H7C 109.5
H7B C7 H7C 109.5
H8A C8 H8B 109.5
H8A C8 H8C 109.5
H8B C8 H8C 109.5
N1 C1 C2 124.9(5)
N1 C1 C6 117.3(5)
N1 Te1 N2 85.13(18)
N2 C6 C1 118.6(5)
N2 C6 C5 123.3(5)
O1 S1 C7 105.9(3)
O1 S1 C8 105.2(3)
S1 C7 H7A 109.5
S1 C7 H7B 109.5
S1 C7 H7C 109.5
S1 C8 H8A 109.5
S1 C8 H8B 109.5
S1 C8 H8C 109.5

loop_
_geom_bond_atom_site_label_1
_geom_bond_atom_site_label_2
_geom_bond_distance
C1 C2 1.444(8)
C3 C2 1.360(7)
C3 C4 1.434(8)
C3 H3A 0.9500
C4 C5 1.363(8)
C4 H4A 0.9500
C6 C1 1.474(8)
C6 C5 1.449(7)
C6 N2 1.311(7)
C7 H7A 0.9800
C7 H7B 0.9800
C7 H7C 0.9800
C8 H8A 0.9800
C8 H8B 0.9800
C8 H8C 0.9800
Br1 C2 1.891(5)
Br2 C5 1.891(5)
N1 C1 1.320(7)
S1 C7 1.789(6)
S1 C8 1.792(7)
S1 O1 1.514(4)
Te1 N1 2.000(5)
Te1 N2 2.002(4)

loop_
_geom_torsion_atom_site_label_1
_geom_torsion_atom_site_label_2
_geom_torsion_atom_site_label_3
_geom_torsion_atom_site_label_4
_geom_torsion
C1 C6 C5 Br2 -179.4(3)
C1 C6 C5 C4 1.9(7)
C1 C6 N2 Te1 -0.1(5)
C2 C3 C4 C5 1.2(8)
C3 C4 C5 Br2 180.0(4)
C3 C4 C5 C6 -1.3(8)
C4 C3 C2 Br1 -179.8(4)
C4 C3 C2 C1 -1.7(8)
C5 C6 C1 C2 -2.2(7)
C5 C6 C1 N1 178.8(4)
C5 C6 N2 Te1 -179.0(4)
C6 C1 C2 Br1 -179.7(3)
C6 C1 C2 C3 2.2(7)
N1 C1 C2 Br1 -0.8(7)
N1 C1 C2 C3 -178.9(5)
N1 Te1 N2 C6 0.2(3)
N2 C6 C1 C2 178.8(4)
N2 C6 C1 N1 -0.2(7)
N2 C6 C5 Br2 -0.5(6)
N2 C6 C5 C4 -179.2(5)
N2 Te1 N1 C1 -0.3(3)
Te1 N1 C1 C2 -178.5(4)
Te1 N1 C1 C6 0.4(5)

loop_
_cod_related_entry_id
_cod_related_entry_database
_cod_related_entry_code
1 ChemSpider 30661462
